data_9013384
loop_
_publ_author_name
'Balassone, G.'
'Mormone, A.'
'Rossi, M.'
'Bernardi, A.'
'Fisch, M.'
'Armbruster, T.'
'Malsy, K.'
'Berger, A.'

_publ_section_title
;Crystal chemical and structural characterization of an Mg-rich osumilite from
 Vesuvius volcano (Italy) Locality: Vesuvius volcano, Italy
;
_journal_name_full 'European Journal of Mineralogy'
_journal_page_first 713
_journal_page_last 720
_journal_paper_doi 10.1127/0935-1221/2008/0020-1839
_journal_volume 20
_journal_year 2008
_chemical_compound_source 'Vesuvius volcano, Italy'
_chemical_formula_sum 'Al2.901 Fe0.113 K0.811 Mg1.986 Na0.052 O30 Si12'
_chemical_name_mineral Osumilite
_space_group_IT_number 192
_symmetry_space_group_name_Hall '-P 6 2c'
_symmetry_space_group_name_H-M 'P 6/m c c'
_cell_angle_alpha 90
_cell_angle_beta 90
_cell_angle_gamma 120
_cell_formula_units_Z 2
_cell_length_a 10.0946
_cell_length_b 10.0946
_cell_length_c 14.3311
_cell_volume 1264.703
_database_code_amcsd 0007263
_exptl_crystal_density_diffrn 2.581
_cod_original_cell_volume 1264.702
_cod_original_formula_sum 'K.811 Na.052 Al2.901 Fe.113 Mg1.986 Si12 O30'
_cod_database_code 9013384

loop_
_space_group_symop_operation_xyz
x,y,z
-x,-x+y,1/2+z
x,x-y,1/2-z
-x+y,-x,-z
x-y,x,z
-y,-x,1/2+z
y,x,1/2-z
y,-x+y,-z
-y,x-y,z
x-y,-y,1/2+z
-x+y,y,1/2-z
x,y,-z
-x,-y,z
x,x-y,1/2+z
-x,-x+y,1/2-z
x-y,x,-z
-x+y,-x,z
y,x,1/2+z
-y,-x,1/2-z
-y,x-y,-z
y,-x+y,z
-x+y,y,1/2+z
x-y,-y,1/2-z
-x,-y,-z

loop_
_atom_site_aniso_label
_atom_site_aniso_U_11
_atom_site_aniso_U_22
_atom_site_aniso_U_33
_atom_site_aniso_U_12
_atom_site_aniso_U_13
_atom_site_aniso_U_23
KC 0.03030 0.03030 0.03260 0.01520 0.00000 0.00000
AlT2 0.00550 0.01400 0.00770 0.00273 0.00000 0.00000
FeT2 0.00550 0.01400 0.00770 0.00273 0.00000 0.00000
FeA 0.00700 0.00700 0.00890 0.00350 0.00000 0.00000
MgA 0.00700 0.00700 0.00890 0.00350 0.00000 0.00000
SiT1 0.00910 0.00980 0.00770 0.00369 -0.00004 -0.00140
O1 0.02750 0.02680 0.00810 0.01590 0.00000 0.00000
O2 0.02680 0.01300 0.02370 0.00330 -0.00050 -0.00230
O3 0.01570 0.01290 0.01160 0.00600 0.00280 -0.00160

loop_
_atom_site_label
_atom_site_fract_x
_atom_site_fract_y
_atom_site_fract_z
_atom_site_occupancy
_atom_site_U_iso_or_equiv
_atom_site_type_symbol
_atom_site_attached_hydrogens
KC 0.00000 0.00000 0.25000 0.81100 0.03110 K 0
NaB* 0.66667 0.33333 0.01800 0.01300 0.01000 Na 0
AlT2 0.50000 0.00000 0.75000 0.96700 0.01000 Al 0
FeT2 0.50000 0.00000 0.75000 0.03300 0.01000 Fe 0
FeA 0.66667 0.33333 0.25000 0.00700 0.00760 Fe 0
MgA 0.66667 0.33333 0.25000 0.99300 0.00760 Mg 0
SiT1 0.89434 0.24754 0.10800 1.00000 0.00931 Si 0
O1 0.87700 0.28390 0.00000 1.00000 0.01970 O 0
O2 0.78301 0.06764 0.13184 1.00000 0.02410 O 0
O3 0.85950 0.35319 0.17868 1.00000 0.01390 O 0

loop_
_cod_changelog_entry_id
_cod_changelog_entry_author
_cod_changelog_entry_date
_cod_changelog_entry_text
1
;cod-tools version 3.8.0
Id: cif_guess_AMCSD_atom_types 9581 2023-05-17 12:35:41Z saulius
;
2023-05-23T09:25:25+03:00
;Derived atom types and hydrogen counts
from atom names that follow the AMCSD naming convention
(Wat == water, O-H == hydroxyl).
;

loop_
_cod_related_entry_id
_cod_related_entry_database
_cod_related_entry_code
1 AMCSD 0007263
